data_4328742
loop_
_publ_author_name
'Md Hosnay Mobarok'
'Robert McDonald'
'Michael J. Ferguson'
'Martin Cowie'

_publ_contact_author_address
; Department of Chemistry
  University of Alberta
  Edmonton, Alberta T6G 2G2
  Canada
;
_publ_contact_author_email martin.cowie@ualberta.ca
_publ_contact_author_fax 1(780)4928231
_publ_contact_author_name 'Martin Cowie'
_publ_contact_author_phone 1(780)4925581
_publ_section_title
;
 Germyl- and Germylene-Bridged Complexes of Rh/Ir and Subsequent Chemistry
 of a Bridging Germylene Group
;
_journal_name_full 'Inorganic Chemistry'
_journal_page_first 4020
_journal_page_last 4034
_journal_paper_doi 10.1021/ic2021269
_journal_volume 51
_journal_year 2012
_chemical_formula_moiety 'C77 H66 Ge2 Ir O3 P4 Rh, 1.5(C6 H5 F)'
_chemical_formula_sum 'C86 H73.5 F1.5 Ge2 Ir O3 P4 Rh'
_chemical_formula_weight 1747.62
_chemical_name_systematic
; 
 ? 
;
_space_group_IT_number 2
_symmetry_cell_setting triclinic
_symmetry_space_group_name_Hall '-P 1'
_symmetry_space_group_name_H-M 'P -1'
_atom_sites_solution_hydrogens geom
_atom_sites_solution_primary direct
_atom_sites_solution_secondary difmap
_audit_creation_method SHELXL-97
_cell_angle_alpha 97.4832(4)
_cell_angle_beta 104.7670(4)
_cell_angle_gamma 113.7850(4)
_cell_formula_units_Z 2
_cell_length_a 13.4862(5)
_cell_length_b 15.7589(6)
_cell_length_c 20.9542(8)
_cell_measurement_reflns_used 9972
_cell_measurement_temperature 173(2)
_cell_measurement_theta_max 26.97
_cell_measurement_theta_min 2.21
_cell_volume 3801.4(2)
_computing_cell_refinement 'Bruker SAINT'
_computing_data_collection 'Bruker APEX2'
_computing_data_reduction 'Bruker SAINT'
_computing_molecular_graphics 'Bruker SHELXTL'
_computing_publication_material 'Bruker SHELXTL'
_computing_structure_refinement 'SHELXL-97 (Sheldrick, 2008)'
_computing_structure_solution 'DIRDIF-2008 (Beurskens et al., 2008)'
_diffrn_ambient_temperature 173(2)
_diffrn_measured_fraction_theta_full 0.993
_diffrn_measured_fraction_theta_max 0.993
_diffrn_measurement_device_type 'Bruker APEX-II CCD'
_diffrn_measurement_method '\w scans'
_diffrn_radiation_monochromator graphite
_diffrn_radiation_source 'fine-focus sealed tube'
_diffrn_radiation_type MoK\a
_diffrn_radiation_wavelength 0.71073
_diffrn_reflns_av_R_equivalents 0.0095
_diffrn_reflns_av_sigmaI/netI 0.0137
_diffrn_reflns_limit_h_max 17
_diffrn_reflns_limit_h_min -17
_diffrn_reflns_limit_k_max 20
_diffrn_reflns_limit_k_min -20
_diffrn_reflns_limit_l_max 27
_diffrn_reflns_limit_l_min -27
_diffrn_reflns_number 34726
_diffrn_reflns_theta_full 27.61
_diffrn_reflns_theta_max 27.61
_diffrn_reflns_theta_min 1.04
_exptl_absorpt_coefficient_mu 2.878
_exptl_absorpt_correction_T_max 0.4429
_exptl_absorpt_correction_T_min 0.2348
_exptl_absorpt_correction_type integration
_exptl_absorpt_process_details 'SADABS (Sheldrick, 2008)'
_exptl_crystal_colour yellow
_exptl_crystal_density_diffrn 1.527
_exptl_crystal_description prism
_exptl_crystal_F_000 1746
_exptl_crystal_size_max 0.71
_exptl_crystal_size_mid 0.56
_exptl_crystal_size_min 0.34
_refine_diff_density_max 1.317
_refine_diff_density_min -1.074
_refine_diff_density_rms 0.064
_refine_ls_extinction_method none
_refine_ls_goodness_of_fit_ref 1.035
_refine_ls_hydrogen_treatment mixed
_refine_ls_matrix_type full
_refine_ls_number_parameters 850
_refine_ls_number_reflns 17540
_refine_ls_number_restraints 12
_refine_ls_restrained_S_all 1.038
_refine_ls_R_factor_all 0.0200
_refine_ls_R_factor_gt 0.0187
_refine_ls_shift/su_max 0.003
_refine_ls_shift/su_mean 0.000
_refine_ls_structure_factor_coef Fsqd
_refine_ls_weighting_details 'calc w=1/[\s^2^(Fo^2^)+(0.0298P)^2^+2.5341P] where P=(Fo^2^+2Fc^2^)/3'
_refine_ls_weighting_scheme calc
_refine_ls_wR_factor_gt 0.0526
_refine_ls_wR_factor_ref 0.0537
_reflns_number_gt 16703
_reflns_number_total 17540
_reflns_threshold_expression I>2\s(I)
_cod_data_source_file ic2021269_si_003_5.cif
_cod_data_source_block 10
_cod_database_code 4328742

loop_
_symmetry_equiv_pos_as_xyz
'x, y, z'
'-x, -y, -z'

loop_
_atom_site_label
_atom_site_type_symbol
_atom_site_fract_x
_atom_site_fract_y
_atom_site_fract_z
_atom_site_U_iso_or_equiv
_atom_site_adp_type
_atom_site_occupancy
_atom_site_symmetry_multiplicity
_atom_site_calc_flag
_atom_site_refinement_flags
_atom_site_disorder_assembly
_atom_site_disorder_group
Ir Ir -0.005257(6) 0.183699(5) 0.194496(3) 0.02193(2) Uani 1 1 d . . .
H1 H -0.046(2) 0.241(2) 0.2386(15) 0.050(8) Uiso 1 1 d . . .
Rh Rh 0.086403(12) 0.142891(10) 0.318834(7) 0.02336(3) Uani 1 1 d . . .
Ge1 Ge 0.182173(17) 0.286873(14) 0.278683(10) 0.02552(4) Uani 1 1 d . . .
Ge2 Ge 0.204864(19) 0.152001(16) 0.433125(10) 0.03001(5) Uani 1 1 d . . .
H2GE H 0.1290 0.0789 0.4574 0.036 Uiso 1 1 calc R . .
P1 P -0.17873(4) 0.04668(3) 0.16729(2) 0.02318(9) Uani 1 1 d . . .
P2 P -0.07296(4) -0.00923(4) 0.29218(2) 0.02517(9) Uani 1 1 d . . .
P3 P -0.03068(4) 0.27784(3) 0.12457(2) 0.02405(9) Uani 1 1 d . . .
P4 P 0.00300(5) 0.48493(4) 0.11954(3) 0.02975(10) Uani 1 1 d . . .
O1 O 0.08919(16) 0.08000(13) 0.11345(9) 0.0455(4) Uani 1 1 d . . .
O2 O 0.21722(16) 0.05694(13) 0.25720(9) 0.0451(4) Uani 1 1 d . . .
O3 O 0.00545(17) 0.25793(13) 0.40053(9) 0.0478(4) Uani 1 1 d . . .
C1 C 0.05416(17) 0.11870(14) 0.14410(10) 0.0290(4) Uani 1 1 d . . .
C2 C 0.16943(18) 0.09031(15) 0.28045(11) 0.0315(4) Uani 1 1 d . . .
C3 C 0.03614(19) 0.21557(15) 0.36884(11) 0.0324(4) Uani 1 1 d . . .
C4 C -0.15452(17) -0.04937(14) 0.20016(10) 0.0275(4) Uani 1 1 d . . .
H4A H -0.2299 -0.1051 0.1913 0.033 Uiso 1 1 calc R . .
H4B H -0.1120 -0.0707 0.1752 0.033 Uiso 1 1 calc R . .
C5 C 0.04606(18) 0.40691(14) 0.16736(10) 0.0297(4) Uani 1 1 d . . .
H5A H 0.1295 0.4287 0.1768 0.036 Uiso 1 1 calc R . .
H5B H 0.0343 0.4164 0.2120 0.036 Uiso 1 1 calc R . .
C11 C -0.25139(16) -0.01173(14) 0.07560(10) 0.0270(4) Uani 1 1 d . . .
C12 C -0.32655(18) 0.01646(15) 0.03604(10) 0.0315(4) Uani 1 1 d . . .
H12 H -0.3494 0.0587 0.0577 0.038 Uiso 1 1 calc R . .
C13 C -0.3684(2) -0.01662(17) -0.03487(11) 0.0391(5) Uani 1 1 d . . .
H13 H -0.4192 0.0034 -0.0612 0.047 Uiso 1 1 calc R . .
C14 C -0.3366(2) -0.07825(18) -0.06724(11) 0.0426(5) Uani 1 1 d . . .
H14 H -0.3648 -0.1000 -0.1157 0.051 Uiso 1 1 calc R . .
C15 C -0.2636(2) -0.10823(19) -0.02878(12) 0.0424(5) Uani 1 1 d . . .
H15 H -0.2426 -0.1516 -0.0508 0.051 Uiso 1 1 calc R . .
C16 C -0.22116(19) -0.07491(17) 0.04211(11) 0.0354(4) Uani 1 1 d . . .
H16 H -0.1707 -0.0955 0.0682 0.043 Uiso 1 1 calc R . .
C21 C -0.29375(17) 0.04847(15) 0.19742(10) 0.0274(4) Uani 1 1 d . . .
C22 C -0.26818(19) 0.12092(16) 0.25402(11) 0.0337(4) Uani 1 1 d . . .
H22 H -0.1916 0.1707 0.2755 0.040 Uiso 1 1 calc R . .
C23 C -0.3546(2) 0.12043(19) 0.27916(13) 0.0439(5) Uani 1 1 d . . .
H23 H -0.3366 0.1694 0.3180 0.053 Uiso 1 1 calc R . .
C24 C -0.4662(2) 0.0490(2) 0.24771(14) 0.0488(6) Uani 1 1 d . . .
H24 H -0.5252 0.0494 0.2645 0.059 Uiso 1 1 calc R . .
C25 C -0.49217(19) -0.0231(2) 0.19186(12) 0.0446(6) Uani 1 1 d . . .
H25 H -0.5691 -0.0722 0.1703 0.054 Uiso 1 1 calc R . .
C26 C -0.40618(18) -0.02415(17) 0.16705(11) 0.0347(4) Uani 1 1 d . . .
H26 H -0.4244 -0.0747 0.1292 0.042 Uiso 1 1 calc R . .
C31 C -0.18132(18) -0.02908(16) 0.33377(11) 0.0310(4) Uani 1 1 d . . .
C32 C -0.1501(2) 0.02675(18) 0.39966(12) 0.0393(5) Uani 1 1 d . . .
H32 H -0.0746 0.0782 0.4212 0.047 Uiso 1 1 calc R . .
C33 C -0.2297(3) 0.0070(2) 0.43403(14) 0.0487(6) Uani 1 1 d . . .
H33 H -0.2080 0.0449 0.4790 0.058 Uiso 1 1 calc R . .
C34 C -0.3394(2) -0.0671(2) 0.40302(15) 0.0522(7) Uani 1 1 d . . .
H34 H -0.3932 -0.0803 0.4267 0.063 Uiso 1 1 calc R . .
C35 C -0.3714(2) -0.1219(2) 0.33803(15) 0.0535(7) Uani 1 1 d . . .
H35 H -0.4475 -0.1725 0.3165 0.064 Uiso 1 1 calc R . .
C36 C -0.2926(2) -0.10369(19) 0.30354(13) 0.0426(5) Uani 1 1 d . . .
H36 H -0.3150 -0.1427 0.2588 0.051 Uiso 1 1 calc R . .
C41 C -0.03570(18) -0.10659(14) 0.30717(11) 0.0309(4) Uani 1 1 d . . .
C42 C -0.0309(2) -0.13133(18) 0.36878(13) 0.0414(5) Uani 1 1 d . . .
H42 H -0.0529 -0.1013 0.4011 0.050 Uiso 1 1 calc R . .
C43 C 0.0058(3) -0.1996(2) 0.38360(16) 0.0522(6) Uani 1 1 d . . .
H43 H 0.0088 -0.2156 0.4260 0.063 Uiso 1 1 calc R . .
C44 C 0.0375(3) -0.2438(2) 0.33732(17) 0.0553(7) Uani 1 1 d . . .
H44 H 0.0616 -0.2910 0.3474 0.066 Uiso 1 1 calc R . .
C45 C 0.0343(3) -0.2196(2) 0.27659(16) 0.0572(7) Uani 1 1 d . . .
H45 H 0.0561 -0.2501 0.2445 0.069 Uiso 1 1 calc R . .
C46 C -0.0008(2) -0.15060(19) 0.26169(13) 0.0447(5) Uani 1 1 d . . .
H46 H -0.0008 -0.1333 0.2199 0.054 Uiso 1 1 calc R . .
C51 C 0.01695(17) 0.26620(14) 0.05139(10) 0.0281(4) Uani 1 1 d . . .
C52 C 0.1091(2) 0.34001(17) 0.04310(12) 0.0387(5) Uani 1 1 d . . .
H52 H 0.1484 0.4009 0.0757 0.046 Uiso 1 1 calc R . .
C53 C 0.1445(3) 0.3257(2) -0.01253(15) 0.0509(6) Uani 1 1 d . . .
H53 H 0.2089 0.3763 -0.0171 0.061 Uiso 1 1 calc R . .
C54 C 0.0865(3) 0.2387(2) -0.06087(14) 0.0512(7) Uani 1 1 d . . .
H54 H 0.1097 0.2298 -0.0994 0.061 Uiso 1 1 calc R . .
C55 C -0.0055(2) 0.16414(19) -0.05357(12) 0.0438(5) Uani 1 1 d . . .
H55 H -0.0454 0.1040 -0.0870 0.053 Uiso 1 1 calc R . .
C56 C -0.0394(2) 0.17712(16) 0.00235(11) 0.0347(4) Uani 1 1 d . . .
H56 H -0.1016 0.1252 0.0076 0.042 Uiso 1 1 calc R . .
C61 C -0.17816(17) 0.25980(13) 0.08607(10) 0.0265(4) Uani 1 1 d . . .
C62 C -0.24668(18) 0.24939(14) 0.12735(11) 0.0306(4) Uani 1 1 d . . .
H62 H -0.2155 0.2535 0.1744 0.037 Uiso 1 1 calc R . .
C63 C -0.35993(19) 0.23305(16) 0.10011(12) 0.0368(5) Uani 1 1 d . . .
H63 H -0.4057 0.2265 0.1287 0.044 Uiso 1 1 calc R . .
C64 C -0.40655(19) 0.22627(17) 0.03158(13) 0.0397(5) Uani 1 1 d . . .
H64 H -0.4847 0.2133 0.0128 0.048 Uiso 1 1 calc R . .
C65 C -0.3389(2) 0.23838(17) -0.00938(12) 0.0389(5) Uani 1 1 d . . .
H65 H -0.3703 0.2350 -0.0562 0.047 Uiso 1 1 calc R . .
C66 C -0.22500(18) 0.25547(15) 0.01759(11) 0.0324(4) Uani 1 1 d . . .
H66 H -0.1789 0.2642 -0.0109 0.039 Uiso 1 1 calc R . .
C71 C -0.10638(19) 0.49200(15) 0.15466(13) 0.0363(5) Uani 1 1 d . . .
C72 C -0.0931(2) 0.5073(2) 0.22344(15) 0.0529(6) Uani 1 1 d . . .
H72 H -0.0248 0.5132 0.2553 0.064 Uiso 1 1 calc R . .
C73 C -0.1780(3) 0.5141(2) 0.2469(2) 0.0703(9) Uani 1 1 d . . .
H73 H -0.1681 0.5237 0.2942 0.084 Uiso 1 1 calc R . .
C74 C -0.2764(3) 0.5067(2) 0.2010(2) 0.0739(10) Uani 1 1 d . . .
H74 H -0.3341 0.5123 0.2168 0.089 Uiso 1 1 calc R . .
C75 C -0.2910(3) 0.4914(2) 0.1331(2) 0.0710(10) Uani 1 1 d . . .
H75 H -0.3592 0.4861 0.1016 0.085 Uiso 1 1 calc R . .
C76 C -0.2066(2) 0.48339(19) 0.10914(17) 0.0509(6) Uani 1 1 d . . .
H76 H -0.2181 0.4720 0.0616 0.061 Uiso 1 1 calc R . .
C81 C 0.12243(18) 0.60421(14) 0.16745(11) 0.0308(4) Uani 1 1 d . . .
C82 C 0.1976(2) 0.62742(16) 0.23370(12) 0.0387(5) Uani 1 1 d . . .
H82 H 0.1918 0.5784 0.2567 0.046 Uiso 1 1 calc R . .
C83 C 0.2808(2) 0.72126(18) 0.26646(13) 0.0461(6) Uani 1 1 d . . .
H83 H 0.3317 0.7360 0.3116 0.055 Uiso 1 1 calc R . .
C84 C 0.2902(2) 0.79340(18) 0.23381(14) 0.0521(7) Uani 1 1 d . . .
H84 H 0.3472 0.8577 0.2564 0.063 Uiso 1 1 calc R . .
C85 C 0.2165(2) 0.77154(18) 0.16829(14) 0.0515(6) Uani 1 1 d . . .
H85 H 0.2225 0.8210 0.1457 0.062 Uiso 1 1 calc R . .
C86 C 0.1335(2) 0.67763(17) 0.13504(12) 0.0390(5) Uani 1 1 d . . .
H86 H 0.0837 0.6633 0.0897 0.047 Uiso 1 1 calc R . .
C91 C 0.22497(19) 0.41746(15) 0.33058(10) 0.0320(4) Uani 1 1 d . . .
C92 C 0.1444(2) 0.44029(17) 0.34808(11) 0.0395(5) Uani 1 1 d . . .
H92 H 0.0668 0.3923 0.3347 0.047 Uiso 1 1 calc R . .
C93 C 0.1762(3) 0.5329(2) 0.38504(13) 0.0516(6) Uani 1 1 d . . .
H93 H 0.1207 0.5477 0.3972 0.062 Uiso 1 1 calc R . .
C94 C 0.2894(3) 0.60330(19) 0.40404(14) 0.0582(8) Uani 1 1 d . . .
H94 H 0.3112 0.6665 0.4290 0.070 Uiso 1 1 calc R . .
C95 C 0.3699(3) 0.58190(18) 0.38683(14) 0.0539(7) Uani 1 1 d . . .
H95 H 0.4473 0.6303 0.4001 0.065 Uiso 1 1 calc R . .
C96 C 0.3384(2) 0.48965(16) 0.35011(12) 0.0414(5) Uani 1 1 d . . .
H96 H 0.3945 0.4754 0.3381 0.050 Uiso 1 1 calc R . .
C101 C 0.32386(18) 0.29844(15) 0.26185(12) 0.0338(4) Uani 1 1 d . . .
C102 C 0.3418(2) 0.3121(2) 0.20157(14) 0.0497(6) Uani 1 1 d . . .
H102 H 0.2852 0.3176 0.1669 0.060 Uiso 1 1 calc R . .
C103 C 0.4424(3) 0.3182(2) 0.19035(17) 0.0660(9) Uani 1 1 d . . .
H103 H 0.4534 0.3277 0.1483 0.079 Uiso 1 1 calc R . .
C104 C 0.5246(2) 0.3105(2) 0.23960(18) 0.0617(8) Uani 1 1 d . . .
H104 H 0.5933 0.3159 0.2322 0.074 Uiso 1 1 calc R . .
C105 C 0.5078(2) 0.2952(2) 0.29919(19) 0.0599(8) Uani 1 1 d . . .
H105 H 0.5639 0.2882 0.3331 0.072 Uiso 1 1 calc R . .
C106 C 0.4084(2) 0.28957(19) 0.31044(15) 0.0470(6) Uani 1 1 d . . .
H106 H 0.3980 0.2794 0.3525 0.056 Uiso 1 1 calc R . .
C111 C 0.26809(18) 0.27364(17) 0.50286(11) 0.0349(4) Uani 1 1 d . . .
C112 C 0.3201(2) 0.36307(19) 0.49075(13) 0.0477(6) Uani 1 1 d . . .
H112 H 0.3286 0.3666 0.4474 0.057 Uiso 1 1 calc R . .
C113 C 0.3601(3) 0.4477(2) 0.54087(17) 0.0617(8) Uani 1 1 d . . .
H113 H 0.3962 0.5082 0.5318 0.074 Uiso 1 1 calc R . .
C114 C 0.3473(3) 0.4434(3) 0.60330(17) 0.0686(10) Uani 1 1 d . . .
H114 H 0.3735 0.5010 0.6374 0.082 Uiso 1 1 calc R . .
C115 C 0.2964(3) 0.3557(3) 0.61644(17) 0.0742(10) Uani 1 1 d . . .
H115 H 0.2876 0.3528 0.6598 0.089 Uiso 1 1 calc R . .
C116 C 0.2579(2) 0.2719(2) 0.56695(13) 0.0535(7) Uani 1 1 d . . .
H116 H 0.2237 0.2118 0.5770 0.064 Uiso 1 1 calc R . .
C121 C 0.3327(2) 0.12149(17) 0.43380(10) 0.0367(5) Uani 1 1 d . . .
C122 C 0.4456(2) 0.1921(2) 0.45494(13) 0.0484(6) Uani 1 1 d . . .
H122 H 0.4630 0.2571 0.4723 0.058 Uiso 1 1 calc R . .
C123 C 0.5346(3) 0.1697(3) 0.45121(16) 0.0662(9) Uani 1 1 d . . .
H123 H 0.6114 0.2192 0.4651 0.079 Uiso 1 1 calc R . .
C124 C 0.5103(3) 0.0760(3) 0.42742(16) 0.0733(10) Uani 1 1 d . . .
H124 H 0.5707 0.0605 0.4250 0.088 Uiso 1 1 calc R . .
C125 C 0.3992(3) 0.0041(3) 0.40695(15) 0.0638(9) Uani 1 1 d . . .
H125 H 0.3832 -0.0608 0.3911 0.077 Uiso 1 1 calc R . .
C126 C 0.3098(3) 0.0262(2) 0.40934(12) 0.0469(6) Uani 1 1 d . . .
H126 H 0.2330 -0.0237 0.3943 0.056 Uiso 1 1 calc R . .
F10S F 0.6623(4) 0.6932(4) 0.0916(3) 0.1422(10) Uiso 0.70 1 d PD A 1
C11S C 0.5814(4) 0.6594(4) 0.1199(2) 0.1422(10) Uiso 0.70 1 d PGD A 1
C12S C 0.6114(4) 0.6651(4) 0.1894(2) 0.1422(10) Uiso 0.70 1 d PGD A 1
H12S H 0.6901 0.6909 0.2168 0.171 Uiso 0.70 1 calc PR A 1
C13S C 0.5262(5) 0.6332(5) 0.2189(2) 0.1422(10) Uiso 0.70 1 d PG A 1
H13S H 0.5467 0.6371 0.2665 0.171 Uiso 0.70 1 calc PR A 1
C14S C 0.4110(5) 0.5955(4) 0.1789(3) 0.1422(10) Uiso 0.70 1 d PG A 1
H14S H 0.3528 0.5736 0.1990 0.171 Uiso 0.70 1 calc PR A 1
C15S C 0.3810(4) 0.5898(4) 0.1093(3) 0.1422(10) Uiso 0.70 1 d PG A 1
H15S H 0.3023 0.5640 0.0819 0.171 Uiso 0.70 1 calc PR A 1
C16S C 0.4662(4) 0.6217(4) 0.0798(2) 0.1422(10) Uiso 0.70 1 d PGD A 1
H16S H 0.4457 0.6178 0.0323 0.171 Uiso 0.70 1 calc PR A 1
F20S F 0.5739(10) 0.6410(8) 0.0258(6) 0.1422(10) Uiso 0.30 1 d PD B 2
C21S C 0.5118(12) 0.6181(6) 0.0683(6) 0.1422(10) Uiso 0.30 1 d PGD B 2
C22S C 0.5278(12) 0.6900(7) 0.1217(6) 0.1422(10) Uiso 0.30 1 d PGD B 2
H22S H 0.5687 0.7556 0.1228 0.171 Uiso 0.30 1 calc PR B 2
C23S C 0.4839(13) 0.6657(10) 0.1736(6) 0.1422(10) Uiso 0.30 1 d PG B 2
H23S H 0.4948 0.7148 0.2102 0.171 Uiso 0.30 1 calc PR B 2
C24S C 0.4241(12) 0.5697(11) 0.1721(6) 0.1422(10) Uiso 0.30 1 d PG B 2
H24S H 0.3941 0.5531 0.2075 0.171 Uiso 0.30 1 calc PR B 2
C25S C 0.4081(12) 0.4978(8) 0.1186(7) 0.1422(10) Uiso 0.30 1 d PG B 2
H25S H 0.3672 0.4322 0.1175 0.171 Uiso 0.30 1 calc PR B 2
C26S C 0.4520(11) 0.5221(6) 0.0667(6) 0.1422(10) Uiso 0.30 1 d PGD B 2
H26S H 0.4411 0.4730 0.0302 0.171 Uiso 0.30 1 calc PR B 2
F30S F 0.1436(8) 0.6924(4) 0.5429(8) 0.175(4) Uiso 0.25 1 d PD C -1
F31S F 0.2132(8) 0.5718(7) 0.5933(7) 0.175(4) Uiso 0.25 1 d PD C -2
C31S C 0.0661(5) 0.5973(4) 0.5250(3) 0.1162(18) Uani 1 1 d D . .
H31S H 0.1137 0.6647 0.5420 0.139 Uiso 0.75 1 calc PR C -2
C32S C 0.1086(5) 0.5334(4) 0.5434(2) 0.119(2) Uani 1 1 d D C .
H32S H 0.1845 0.5575 0.5747 0.143 Uiso 0.75 1 calc PR D -1
C33S C 0.0427(5) 0.4377(4) 0.5170(3) 0.1137(18) Uani 1 1 d D . .
H33S H 0.0736 0.3949 0.5282 0.136 Uiso 1 1 calc R C .

loop_
_atom_site_aniso_label
_atom_site_aniso_U_11
_atom_site_aniso_U_22
_atom_site_aniso_U_33
_atom_site_aniso_U_23
_atom_site_aniso_U_13
_atom_site_aniso_U_12
Ir 0.02199(4) 0.02238(4) 0.02058(4) 0.00560(3) 0.00668(3) 0.00965(3)
Rh 0.02435(7) 0.02510(7) 0.02059(7) 0.00547(5) 0.00635(5) 0.01213(6)
Ge1 0.02265(9) 0.02476(9) 0.02544(10) 0.00485(7) 0.00615(7) 0.00900(8)
Ge2 0.03205(11) 0.03437(11) 0.02289(10) 0.00624(8) 0.00507(8) 0.01735(9)
P1 0.0225(2) 0.0243(2) 0.0209(2) 0.00535(17) 0.00656(17) 0.00952(18)
P2 0.0277(2) 0.0266(2) 0.0231(2) 0.00811(18) 0.00947(18) 0.01329(19)
P3 0.0258(2) 0.0228(2) 0.0229(2) 0.00621(17) 0.00793(18) 0.01054(18)
P4 0.0324(3) 0.0248(2) 0.0296(2) 0.00770(19) 0.0080(2) 0.0120(2)
O1 0.0543(10) 0.0480(10) 0.0485(10) 0.0109(8) 0.0285(8) 0.0307(9)
O2 0.0530(10) 0.0535(10) 0.0467(10) 0.0146(8) 0.0255(8) 0.0357(9)
O3 0.0607(11) 0.0498(10) 0.0458(10) 0.0085(8) 0.0258(9) 0.0338(9)
C1 0.0291(10) 0.0290(9) 0.0291(10) 0.0094(8) 0.0111(8) 0.0122(8)
C2 0.0325(10) 0.0339(10) 0.0284(10) 0.0092(8) 0.0094(8) 0.0157(9)
C3 0.0354(11) 0.0335(10) 0.0288(10) 0.0082(8) 0.0100(8) 0.0168(9)
C4 0.0306(10) 0.0251(9) 0.0246(9) 0.0067(7) 0.0079(7) 0.0115(8)
C5 0.0326(10) 0.0250(9) 0.0273(9) 0.0059(7) 0.0061(8) 0.0119(8)
C11 0.0246(9) 0.0267(9) 0.0232(9) 0.0050(7) 0.0074(7) 0.0063(7)
C12 0.0312(10) 0.0282(9) 0.0277(10) 0.0060(8) 0.0055(8) 0.0098(8)
C13 0.0371(11) 0.0403(12) 0.0276(10) 0.0091(9) 0.0021(9) 0.0112(9)
C14 0.0411(12) 0.0483(13) 0.0231(10) 0.0037(9) 0.0088(9) 0.0089(10)
C15 0.0414(12) 0.0489(13) 0.0315(11) 0.0002(10) 0.0157(10) 0.0166(11)
C16 0.0342(11) 0.0421(12) 0.0295(10) 0.0052(9) 0.0099(8) 0.0188(9)
C21 0.0265(9) 0.0329(10) 0.0259(9) 0.0116(8) 0.0103(7) 0.0146(8)
C22 0.0336(10) 0.0369(11) 0.0331(10) 0.0090(9) 0.0145(9) 0.0166(9)
C23 0.0472(13) 0.0532(14) 0.0432(13) 0.0127(11) 0.0247(11) 0.0284(12)
C24 0.0391(13) 0.0743(18) 0.0507(14) 0.0274(13) 0.0276(11) 0.0319(13)
C25 0.0253(10) 0.0645(16) 0.0394(12) 0.0212(11) 0.0123(9) 0.0131(10)
C26 0.0295(10) 0.0408(11) 0.0292(10) 0.0114(9) 0.0096(8) 0.0112(9)
C31 0.0340(10) 0.0381(11) 0.0317(10) 0.0177(9) 0.0159(8) 0.0212(9)
C32 0.0473(13) 0.0445(12) 0.0359(11) 0.0152(10) 0.0206(10) 0.0248(11)
C33 0.0664(17) 0.0647(17) 0.0429(13) 0.0253(12) 0.0344(13) 0.0432(15)
C34 0.0534(15) 0.082(2) 0.0589(16) 0.0444(15) 0.0388(13) 0.0468(15)
C35 0.0355(13) 0.0759(19) 0.0562(16) 0.0350(15) 0.0218(12) 0.0231(13)
C36 0.0366(12) 0.0537(14) 0.0374(12) 0.0185(11) 0.0155(10) 0.0168(11)
C41 0.0310(10) 0.0269(9) 0.0353(10) 0.0101(8) 0.0108(8) 0.0132(8)
C42 0.0510(14) 0.0414(12) 0.0441(13) 0.0221(10) 0.0221(11) 0.0260(11)
C43 0.0648(17) 0.0480(14) 0.0608(17) 0.0332(13) 0.0261(14) 0.0330(13)
C44 0.0646(17) 0.0405(13) 0.0743(19) 0.0246(13) 0.0234(15) 0.0338(13)
C45 0.0740(19) 0.0534(16) 0.0622(18) 0.0124(13) 0.0266(15) 0.0445(15)
C46 0.0574(15) 0.0469(13) 0.0416(13) 0.0130(11) 0.0196(11) 0.0328(12)
C51 0.0325(10) 0.0305(10) 0.0268(9) 0.0113(8) 0.0114(8) 0.0177(8)
C52 0.0451(12) 0.0334(11) 0.0442(12) 0.0140(9) 0.0244(10) 0.0175(10)
C53 0.0636(17) 0.0497(14) 0.0633(17) 0.0291(13) 0.0447(14) 0.0303(13)
C54 0.0787(19) 0.0611(16) 0.0476(14) 0.0257(13) 0.0420(14) 0.0479(15)
C55 0.0608(15) 0.0463(13) 0.0346(11) 0.0081(10) 0.0182(11) 0.0337(12)
C56 0.0406(11) 0.0340(11) 0.0321(10) 0.0078(8) 0.0128(9) 0.0195(9)
C61 0.0281(9) 0.0223(8) 0.0284(9) 0.0071(7) 0.0084(7) 0.0115(7)
C62 0.0332(10) 0.0287(9) 0.0304(10) 0.0071(8) 0.0110(8) 0.0145(8)
C63 0.0352(11) 0.0353(11) 0.0447(12) 0.0112(9) 0.0178(10) 0.0178(9)
C64 0.0297(10) 0.0380(11) 0.0480(13) 0.0094(10) 0.0066(9) 0.0166(9)
C65 0.0378(12) 0.0419(12) 0.0335(11) 0.0106(9) 0.0042(9) 0.0194(10)
C66 0.0344(10) 0.0336(10) 0.0299(10) 0.0101(8) 0.0097(8) 0.0165(9)
C71 0.0328(11) 0.0231(9) 0.0512(13) 0.0089(9) 0.0154(10) 0.0107(8)
C72 0.0437(14) 0.0540(15) 0.0547(16) 0.0046(12) 0.0216(12) 0.0163(12)
C73 0.064(2) 0.0649(19) 0.080(2) 0.0040(17) 0.0431(18) 0.0207(16)
C74 0.0550(19) 0.0541(18) 0.120(3) 0.0115(19) 0.049(2) 0.0237(15)
C75 0.0452(16) 0.0573(18) 0.117(3) 0.0225(19) 0.0243(18) 0.0316(14)
C76 0.0420(13) 0.0405(13) 0.0720(18) 0.0190(12) 0.0139(13) 0.0224(11)
C81 0.0301(10) 0.0276(9) 0.0346(10) 0.0099(8) 0.0139(8) 0.0109(8)
C82 0.0387(12) 0.0325(11) 0.0376(12) 0.0120(9) 0.0098(9) 0.0103(9)
C83 0.0402(13) 0.0397(12) 0.0378(12) 0.0086(10) 0.0057(10) 0.0038(10)
C84 0.0475(14) 0.0336(12) 0.0499(15) 0.0106(11) 0.0124(12) -0.0027(10)
C85 0.0508(15) 0.0357(12) 0.0533(15) 0.0218(11) 0.0149(12) 0.0044(11)
C86 0.0366(11) 0.0367(11) 0.0381(12) 0.0170(9) 0.0121(9) 0.0097(9)
C91 0.0370(11) 0.0280(10) 0.0241(9) 0.0047(8) 0.0042(8) 0.0127(8)
C92 0.0492(13) 0.0378(12) 0.0310(11) 0.0068(9) 0.0119(10) 0.0212(10)
C93 0.0773(19) 0.0470(14) 0.0361(12) 0.0047(11) 0.0174(13) 0.0365(14)
C94 0.085(2) 0.0360(13) 0.0371(13) -0.0036(10) 0.0028(13) 0.0262(14)
C95 0.0539(16) 0.0325(12) 0.0463(14) 0.0001(10) -0.0041(12) 0.0080(11)
C96 0.0398(12) 0.0326(11) 0.0387(12) 0.0053(9) 0.0017(10) 0.0123(10)
C101 0.0267(10) 0.0281(10) 0.0408(11) 0.0043(8) 0.0117(8) 0.0084(8)
C102 0.0348(12) 0.0572(16) 0.0451(14) 0.0070(12) 0.0142(10) 0.0113(11)
C103 0.0572(18) 0.073(2) 0.0570(18) 0.0033(15) 0.0350(15) 0.0142(15)
C104 0.0394(14) 0.0535(16) 0.084(2) -0.0055(15) 0.0290(15) 0.0156(12)
C105 0.0384(14) 0.0556(16) 0.089(2) 0.0143(15) 0.0223(15) 0.0257(13)
C106 0.0350(12) 0.0517(14) 0.0586(16) 0.0184(12) 0.0175(11) 0.0218(11)
C111 0.0322(10) 0.0419(12) 0.0268(10) 0.0018(8) 0.0020(8) 0.0202(9)
C112 0.0550(15) 0.0434(13) 0.0349(12) 0.0051(10) 0.0011(11) 0.0231(12)
C113 0.0574(17) 0.0406(14) 0.0657(19) -0.0044(13) -0.0049(14) 0.0229(13)
C114 0.0557(17) 0.069(2) 0.0584(18) -0.0273(16) 0.0023(14) 0.0296(16)
C115 0.075(2) 0.080(2) 0.0473(17) -0.0127(16) 0.0256(16) 0.0217(19)
C116 0.0532(15) 0.0618(17) 0.0381(13) 0.0022(12) 0.0184(12) 0.0207(13)
C121 0.0431(12) 0.0476(13) 0.0228(9) 0.0063(9) 0.0045(8) 0.0286(10)
C122 0.0436(13) 0.0600(16) 0.0379(12) -0.0008(11) 0.0041(10) 0.0300(12)
C123 0.0444(15) 0.096(2) 0.0513(16) -0.0049(16) 0.0041(12) 0.0396(16)
C124 0.075(2) 0.110(3) 0.0535(17) 0.0030(18) 0.0105(16) 0.072(2)
C125 0.091(2) 0.072(2) 0.0486(16) 0.0090(14) 0.0154(16) 0.063(2)
C126 0.0636(16) 0.0514(14) 0.0349(12) 0.0107(10) 0.0128(11) 0.0374(13)
C31S 0.141(5) 0.105(4) 0.117(4) 0.002(3) 0.064(4) 0.065(4)
C32S 0.128(4) 0.163(6) 0.088(3) 0.001(3) 0.034(3) 0.097(5)
C33S 0.144(5) 0.131(5) 0.096(4) 0.012(3) 0.050(4) 0.091(4)

loop_
_atom_type_symbol
_atom_type_description
_atom_type_scat_dispersion_real
_atom_type_scat_dispersion_imag
_atom_type_scat_source
C C 0.0033 0.0016 'International Tables Vol C Tables 4.2.6.8 and 6.1.1.4'
H H 0.0000 0.0000 'International Tables Vol C Tables 4.2.6.8 and 6.1.1.4'
O O 0.0106 0.0060 'International Tables Vol C Tables 4.2.6.8 and 6.1.1.4'
F F 0.0171 0.0103 'International Tables Vol C Tables 4.2.6.8 and 6.1.1.4'
P P 0.1023 0.0942 'International Tables Vol C Tables 4.2.6.8 and 6.1.1.4'
Ge Ge 0.1547 1.8001 'International Tables Vol C Tables 4.2.6.8 and 6.1.1.4'
Rh Rh -1.1178 0.9187 'International Tables Vol C Tables 4.2.6.8 and 6.1.1.4'
Ir Ir -1.4442 7.9887 'International Tables Vol C Tables 4.2.6.8 and 6.1.1.4'

loop_
_geom_angle_atom_site_label_1
_geom_angle_atom_site_label_2
_geom_angle_atom_site_label_3
_geom_angle
_geom_angle_site_symmetry_1
C1 Ir P3 98.67(6) .
C1 Ir P1 92.81(6) .
P3 Ir P1 108.653(17) .
C1 Ir Ge1 92.56(6) .
P3 Ir Ge1 103.263(13) .
P1 Ir Ge1 146.393(13) .
C1 Ir Rh 93.41(6) .
P3 Ir Rh 156.349(13) .
P1 Ir Rh 90.870(12) .
C1 Ir H1 176.3(11) .
P3 Ir H1 82.1(11) .
P1 Ir H1 90.3(11) .
Ge1 Ir H1 83.8(11) .
Rh Ir H1 84.7(11) .
Ge1 Ir Rh 55.696(6) .
C3 Rh C2 167.62(9) .
C3 Rh P2 98.40(7) .
C2 Rh P2 92.54(7) .
C3 Rh Ge2 83.79(6) .
C2 Rh Ge2 88.41(6) .
P2 Rh Ge2 101.392(14) .
C3 Rh Ge1 87.67(7) .
C2 Rh Ge1 86.35(6) .
P2 Rh Ge1 146.557(14) .
Ge2 Rh Ge1 111.975(9) .
C3 Rh Ir 92.43(6) .
C2 Rh Ir 92.62(6) .
P2 Rh Ir 93.719(13) .
Ge2 Rh Ir 164.796(8) .
Ge1 Rh Ir 53.023(6) .
C101 Ge1 C91 104.03(9) .
C101 Ge1 Ir 121.26(6) .
C91 Ge1 Ir 122.92(6) .
C101 Ge1 Rh 113.82(7) .
C91 Ge1 Rh 121.52(6) .
Ir Ge1 Rh 71.281(7) .
C111 Ge2 C121 107.43(9) .
C111 Ge2 Rh 115.86(6) .
C121 Ge2 Rh 114.64(6) .
C21 P1 C11 103.90(9) .
C21 P1 C4 102.36(9) .
C11 P1 C4 101.77(9) .
C21 P1 Ir 121.51(7) .
C11 P1 Ir 114.42(6) .
C4 P1 Ir 110.54(6) .
C31 P2 C4 104.98(10) .
C31 P2 C41 100.80(9) .
C4 P2 C41 103.12(9) .
C31 P2 Rh 121.27(7) .
C4 P2 Rh 110.07(6) .
C41 P2 Rh 114.69(7) .
C51 P3 C61 103.58(9) .
C51 P3 C5 104.70(9) .
C61 P3 C5 101.95(9) .
C51 P3 Ir 114.36(6) .
C61 P3 Ir 116.81(6) .
C5 P3 Ir 113.86(7) .
C81 P4 C71 98.51(10) .
C81 P4 C5 101.07(9) .
C71 P4 C5 100.82(10) .
O1 C1 Ir 179.4(2) .
O2 C2 Rh 178.5(2) .
O3 C3 Rh 177.9(2) .
P2 C4 P1 112.27(10) .
P3 C5 P4 115.79(11) .
C16 C11 C12 118.14(19) .
C16 C11 P1 121.01(16) .
C12 C11 P1 120.23(15) .
C13 C12 C11 120.6(2) .
C14 C13 C12 120.5(2) .
C13 C14 C15 119.7(2) .
C14 C15 C16 120.0(2) .
C15 C16 C11 121.1(2) .
C26 C21 C22 118.99(19) .
C26 C21 P1 121.02(16) .
C22 C21 P1 119.90(15) .
C23 C22 C21 120.3(2) .
C24 C23 C22 120.1(2) .
C23 C24 C25 120.0(2) .
C24 C25 C26 120.3(2) .
C21 C26 C25 120.3(2) .
C36 C31 C32 118.6(2) .
C36 C31 P2 121.56(17) .
C32 C31 P2 119.63(17) .
C31 C32 C33 120.1(2) .
C34 C33 C32 120.3(2) .
C35 C34 C33 120.1(2) .
C34 C35 C36 120.1(3) .
C31 C36 C35 120.7(2) .
C46 C41 C42 118.0(2) .
C46 C41 P2 122.09(17) .
C42 C41 P2 119.55(17) .
C41 C42 C43 120.7(2) .
C44 C43 C42 120.4(3) .
C45 C44 C43 119.6(2) .
C44 C45 C46 120.4(3) .
C45 C46 C41 120.8(2) .
C52 C51 C56 118.3(2) .
C52 C51 P3 123.19(16) .
C56 C51 P3 118.45(16) .
C51 C52 C53 120.7(2) .
C54 C53 C52 120.2(2) .
C53 C54 C55 120.1(2) .
C54 C55 C56 120.0(2) .
C55 C56 C51 120.7(2) .
C66 C61 C62 118.73(19) .
C66 C61 P3 122.97(16) .
C62 C61 P3 118.30(15) .
C63 C62 C61 120.4(2) .
C64 C63 C62 120.3(2) .
C65 C64 C63 119.7(2) .
C64 C65 C66 120.4(2) .
C65 C66 C61 120.4(2) .
C72 C71 C76 118.5(2) .
C72 C71 P4 123.97(19) .
C76 C71 P4 117.5(2) .
C71 C72 C73 121.1(3) .
C74 C73 C72 119.6(3) .
C75 C74 C73 120.0(3) .
C74 C75 C76 120.6(3) .
C71 C76 C75 120.1(3) .
C86 C81 C82 118.2(2) .
C86 C81 P4 116.06(17) .
C82 C81 P4 125.63(16) .
C83 C82 C81 120.7(2) .
C84 C83 C82 120.3(2) .
C85 C84 C83 119.6(2) .
C84 C85 C86 120.4(2) .
C85 C86 C81 120.7(2) .
C92 C91 C96 118.6(2) .
C92 C91 Ge1 121.43(17) .
C96 C91 Ge1 119.98(17) .
C91 C92 C93 120.7(2) .
C94 C93 C92 119.7(3) .
C95 C94 C93 120.3(2) .
C94 C95 C96 120.1(3) .
C95 C96 C91 120.6(3) .
C102 C101 C106 117.3(2) .
C102 C101 Ge1 122.13(18) .
C106 C101 Ge1 120.58(18) .
C101 C102 C103 121.0(3) .
C104 C103 C102 120.3(3) .
C105 C104 C103 119.8(3) .
C104 C105 C106 119.9(3) .
C101 C106 C105 121.7(3) .
C116 C111 C112 117.4(2) .
C116 C111 Ge2 119.4(2) .
C112 C111 Ge2 123.15(17) .
C111 C112 C113 121.3(3) .
C114 C113 C112 119.8(3) .
C113 C114 C115 119.8(3) .
C114 C115 C116 120.3(3) .
C115 C116 C111 121.3(3) .
C122 C121 C126 118.1(2) .
C122 C121 Ge2 122.06(18) .
C126 C121 Ge2 119.78(19) .
C121 C122 C123 121.3(3) .
C124 C123 C122 119.6(3) .
C123 C124 C125 120.4(3) .
C124 C125 C126 120.3(3) .
C125 C126 C121 120.3(3) .
F10S C11S C12S 120.5(3) .
F10S C11S C16S 119.4(3) .
C12S C11S C16S 120.0 .
C11S C12S C13S 120.0 .
C12S C13S C14S 120.0 .
C13S C14S C15S 120.0 .
C16S C15S C14S 120.0 .
C15S C16S C11S 120.0 .
F20S C21S C22S 119.7(3) .
F20S C21S C26S 118.9(3) .
C22S C21S C26S 120.0 .
C23S C22S C21S 120.0 .
C24S C23S C22S 120.0 .
C23S C24S C25S 120.0 .
C26S C25S C24S 120.0 .
C25S C26S C21S 120.0 .
C33S C31S F30S 123.0(6) 2_566
C33S C31S C32S 119.1(4) 2_566
F30S C31S C32S 117.2(5) .
C33S C32S F31S 122.5(6) .
C33S C32S C31S 120.5(4) .
F31S C32S C31S 116.7(5) .
C31S C33S C32S 120.3(5) 2_566

loop_
_geom_bond_atom_site_label_1
_geom_bond_atom_site_label_2
_geom_bond_distance
_geom_bond_site_symmetry_2
Ir C1 1.902(2) .
Ir P3 2.2774(5) .
Ir P1 2.3207(5) .
Ir Ge1 2.4103(2) .
Ir Rh 2.85754(18) .
Ir H1 1.55(3) .
Rh C3 1.883(2) .
Rh C2 1.903(2) .
Rh P2 2.3582(5) .
Rh Ge2 2.4665(3) .
Rh Ge1 2.4923(3) .
Ge1 C101 1.972(2) .
Ge1 C91 1.972(2) .
Ge2 C111 1.963(2) .
Ge2 C121 1.965(2) .
P1 C21 1.826(2) .
P1 C11 1.831(2) .
P1 C4 1.851(2) .
P2 C31 1.829(2) .
P2 C4 1.835(2) .
P2 C41 1.836(2) .
P3 C51 1.822(2) .
P3 C61 1.831(2) .
P3 C5 1.835(2) .
P4 C81 1.838(2) .
P4 C71 1.842(2) .
P4 C5 1.858(2) .
O1 C1 1.137(3) .
O2 C2 1.138(3) .
O3 C3 1.143(3) .
C11 C16 1.393(3) .
C11 C12 1.394(3) .
C12 C13 1.390(3) .
C13 C14 1.378(4) .
C14 C15 1.383(4) .
C15 C16 1.389(3) .
C21 C26 1.390(3) .
C21 C22 1.397(3) .
C22 C23 1.394(3) .
C23 C24 1.379(4) .
C24 C25 1.381(4) .
C25 C26 1.391(3) .
C31 C36 1.390(3) .
C31 C32 1.395(3) .
C32 C33 1.397(3) .
C33 C34 1.376(4) .
C34 C35 1.371(4) .
C35 C36 1.391(3) .
C41 C46 1.390(3) .
C41 C42 1.390(3) .
C42 C43 1.391(3) .
C43 C44 1.374(4) .
C44 C45 1.371(4) .
C45 C46 1.389(4) .
C51 C52 1.387(3) .
C51 C56 1.403(3) .
C52 C53 1.393(3) .
C53 C54 1.374(4) .
C54 C55 1.382(4) .
C55 C56 1.382(3) .
C61 C66 1.393(3) .
C61 C62 1.397(3) .
C62 C63 1.387(3) .
C63 C64 1.384(3) .
C64 C65 1.381(3) .
C65 C66 1.391(3) .
C71 C72 1.382(4) .
C71 C76 1.385(3) .
C72 C73 1.391(4) .
C73 C74 1.376(5) .
C74 C75 1.362(6) .
C75 C76 1.397(4) .
C81 C86 1.393(3) .
C81 C82 1.393(3) .
C82 C83 1.386(3) .
C83 C84 1.381(4) .
C84 C85 1.377(4) .
C85 C86 1.388(3) .
C91 C92 1.388(3) .
C91 C96 1.400(3) .
C92 C93 1.394(3) .
C93 C94 1.389(4) .
C94 C95 1.373(5) .
C95 C96 1.389(3) .
C101 C102 1.373(3) .
C101 C106 1.389(3) .
C102 C103 1.403(4) .
C103 C104 1.366(5) .
C104 C105 1.359(5) .
C105 C106 1.390(4) .
C111 C116 1.387(3) .
C111 C112 1.389(4) .
C112 C113 1.392(4) .
C113 C114 1.369(5) .
C114 C115 1.374(5) .
C115 C116 1.381(4) .
C121 C122 1.384(4) .
C121 C126 1.400(3) .
C122 C123 1.397(4) .
C123 C124 1.368(5) .
C124 C125 1.375(5) .
C125 C126 1.392(4) .
F10S C11S 1.330(3) .
C11S C12S 1.3900 .
C11S C16S 1.3900 .
C12S C13S 1.3900 .
C13S C14S 1.3900 .
C14S C15S 1.3900 .
C15S C16S 1.3900 .
F20S C21S 1.358(3) .
C21S C22S 1.3900 .
C21S C26S 1.3900 .
C22S C23S 1.3900 .
C23S C24S 1.3900 .
C24S C25S 1.3900 .
C25S C26S 1.3900 .
F30S C31S 1.367(4) .
F31S C32S 1.358(4) .
C31S C33S 1.340(7) 2_566
C31S C32S 1.393(7) .
C32S C33S 1.350(7) .
C33S C31S 1.340(7) 2_566

loop_
_geom_torsion_atom_site_label_1
_geom_torsion_atom_site_label_2
_geom_torsion_atom_site_label_3
_geom_torsion_atom_site_label_4
_geom_torsion
_geom_torsion_site_symmetry_1
_geom_torsion_site_symmetry_4
C1 Ir Rh C3 176.02(9) . .
P3 Ir Rh C3 55.19(7) . .
P1 Ir Rh C3 -91.12(7) . .
Ge1 Ir Rh C3 85.25(7) . .
C1 Ir Rh C2 7.33(9) . .
P3 Ir Rh C2 -113.50(7) . .
P1 Ir Rh C2 100.19(7) . .
Ge1 Ir Rh C2 -83.45(6) . .
C1 Ir Rh P2 -85.39(6) . .
P3 Ir Rh P2 153.77(3) . .
P1 Ir Rh P2 7.469(17) . .
Ge1 Ir Rh P2 -176.169(14) . .
C1 Ir Rh Ge2 100.91(7) . .
P3 Ir Rh Ge2 -19.92(5) . .
P1 Ir Rh Ge2 -166.23(3) . .
Ge1 Ir Rh Ge2 10.14(3) . .
C1 Ir Rh Ge1 90.77(6) . .
P3 Ir Rh Ge1 -30.06(3) . .
P1 Ir Rh Ge1 -176.362(13) . .
C1 Ir Ge1 C101 14.66(10) . .
P3 Ir Ge1 C101 -84.87(8) . .
P1 Ir Ge1 C101 113.63(8) . .
Rh Ir Ge1 C101 107.05(8) . .
C1 Ir Ge1 C91 151.63(10) . .
P3 Ir Ge1 C91 52.10(8) . .
P1 Ir Ge1 C91 -109.41(8) . .
Rh Ir Ge1 C91 -115.99(8) . .
C1 Ir Ge1 Rh -92.39(6) . .
P3 Ir Ge1 Rh 168.086(13) . .
P1 Ir Ge1 Rh 6.58(2) . .
C3 Rh Ge1 C101 148.50(10) . .
C2 Rh Ge1 C101 -20.65(9) . .
P2 Rh Ge1 C101 -109.75(7) . .
Ge2 Rh Ge1 C101 66.16(7) . .
Ir Rh Ge1 C101 -116.70(7) . .
C3 Rh Ge1 C91 22.93(10) . .
C2 Rh Ge1 C91 -146.22(10) . .
P2 Rh Ge1 C91 124.69(8) . .
Ge2 Rh Ge1 C91 -59.41(7) . .
Ir Rh Ge1 C91 117.74(7) . .
C3 Rh Ge1 Ir -94.80(6) . .
C2 Rh Ge1 Ir 96.04(6) . .
P2 Rh Ge1 Ir 6.95(3) . .
Ge2 Rh Ge1 Ir -177.147(8) . .
C3 Rh Ge2 C111 -36.75(10) . .
C2 Rh Ge2 C111 133.63(10) . .
P2 Rh Ge2 C111 -134.10(8) . .
Ge1 Rh Ge2 C111 48.20(8) . .
Ir Rh Ge2 C111 39.48(8) . .
C3 Rh Ge2 C121 -162.80(11) . .
C2 Rh Ge2 C121 7.57(10) . .
P2 Rh Ge2 C121 99.84(8) . .
Ge1 Rh Ge2 C121 -77.85(8) . .
Ir Rh Ge2 C121 -86.57(9) . .
C1 Ir P1 C21 -179.23(10) . .
P3 Ir P1 C21 -79.10(8) . .
Ge1 Ir P1 C21 81.88(8) . .
Rh Ir P1 C21 87.31(7) . .
C1 Ir P1 C11 -53.23(10) . .
P3 Ir P1 C11 46.89(8) . .
Ge1 Ir P1 C11 -152.13(7) . .
Rh Ir P1 C11 -146.69(7) . .
C1 Ir P1 C4 60.93(9) . .
P3 Ir P1 C4 161.05(7) . .
Ge1 Ir P1 C4 -37.97(7) . .
Rh Ir P1 C4 -32.54(7) . .
C3 Rh P2 C31 -11.83(10) . .
C2 Rh P2 C31 162.37(10) . .
Ge2 Rh P2 C31 73.48(8) . .
Ge1 Rh P2 C31 -110.40(8) . .
Ir Rh P2 C31 -104.84(8) . .
C3 Rh P2 C4 111.11(9) . .
C2 Rh P2 C4 -74.69(9) . .
Ge2 Rh P2 C4 -163.58(7) . .
Ge1 Rh P2 C4 12.54(8) . .
Ir Rh P2 C4 18.10(7) . .
C3 Rh P2 C41 -133.18(10) . .
C2 Rh P2 C41 41.02(10) . .
Ge2 Rh P2 C41 -47.87(8) . .
Ge1 Rh P2 C41 128.25(8) . .
Ir Rh P2 C41 133.81(8) . .
C1 Ir P3 C51 -2.78(10) . .
P1 Ir P3 C51 -98.73(8) . .
Ge1 Ir P3 C51 91.95(7) . .
Rh Ir P3 C51 117.10(8) . .
C1 Ir P3 C61 118.39(9) . .
P1 Ir P3 C61 22.43(7) . .
Ge1 Ir P3 C61 -146.89(7) . .
Rh Ir P3 C61 -121.73(7) . .
C1 Ir P3 C5 -123.11(10) . .
P1 Ir P3 C5 140.94(8) . .
Ge1 Ir P3 C5 -28.38(8) . .
Rh Ir P3 C5 -3.22(9) . .
P3 Ir C1 O1 -24(20) . .
P1 Ir C1 O1 85(20) . .
Ge1 Ir C1 O1 -128(20) . .
Rh Ir C1 O1 176(100) . .
C3 Rh C2 O2 149(7) . .
P2 Rh C2 O2 -3(8) . .
Ge2 Rh C2 O2 98(8) . .
Ge1 Rh C2 O2 -149(8) . .
Ir Rh C2 O2 -97(8) . .
C2 Rh C3 O3 -93(6) . .
P2 Rh C3 O3 58(6) . .
Ge2 Rh C3 O3 -42(6) . .
Ge1 Rh C3 O3 -155(6) . .
Ir Rh C3 O3 153(6) . .
C31 P2 C4 P1 86.17(12) . .
C41 P2 C4 P1 -168.68(11) . .
Rh P2 C4 P1 -45.88(11) . .
C21 P1 C4 P2 -76.44(12) . .
C11 P1 C4 P2 176.29(10) . .
Ir P1 C4 P2 54.35(11) . .
C51 P3 C5 P4 67.92(13) . .
C61 P3 C5 P4 -39.76(14) . .
Ir P3 C5 P4 -166.47(8) . .
C81 P4 C5 P3 -165.49(12) . .
C71 P4 C5 P3 93.50(13) . .
C21 P1 C11 C16 -142.29(17) . .
C4 P1 C11 C16 -36.22(19) . .
Ir P1 C11 C16 83.00(18) . .
C21 P1 C11 C12 46.83(18) . .
C4 P1 C11 C12 152.90(16) . .
Ir P1 C11 C12 -87.88(16) . .
C16 C11 C12 C13 -1.0(3) . .
P1 C11 C12 C13 170.14(17) . .
C11 C12 C13 C14 0.3(3) . .
C12 C13 C14 C15 0.7(4) . .
C13 C14 C15 C16 -1.1(4) . .
C14 C15 C16 C11 0.4(4) . .
C12 C11 C16 C15 0.7(3) . .
P1 C11 C16 C15 -170.40(18) . .
C11 P1 C21 C26 31.90(19) . .
C4 P1 C21 C26 -73.72(18) . .
Ir P1 C21 C26 162.53(14) . .
C11 P1 C21 C22 -151.43(17) . .
C4 P1 C21 C22 102.95(17) . .
Ir P1 C21 C22 -20.79(19) . .
C26 C21 C22 C23 -0.4(3) . .
P1 C21 C22 C23 -177.19(18) . .
C21 C22 C23 C24 -0.8(4) . .
C22 C23 C24 C25 1.0(4) . .
C23 C24 C25 C26 0.0(4) . .
C22 C21 C26 C25 1.5(3) . .
P1 C21 C26 C25 178.20(17) . .
C24 C25 C26 C21 -1.3(4) . .
C4 P2 C31 C36 31.3(2) . .
C41 P2 C31 C36 -75.5(2) . .
Rh P2 C31 C36 156.65(16) . .
C4 P2 C31 C32 -153.77(17) . .
C41 P2 C31 C32 99.36(18) . .
Rh P2 C31 C32 -28.5(2) . .
C36 C31 C32 C33 0.3(3) . .
P2 C31 C32 C33 -174.78(18) . .
C31 C32 C33 C34 -0.4(4) . .
C32 C33 C34 C35 -0.1(4) . .
C33 C34 C35 C36 0.8(4) . .
C32 C31 C36 C35 0.4(4) . .
P2 C31 C36 C35 175.4(2) . .
C34 C35 C36 C31 -1.0(4) . .
C31 P2 C41 C46 149.3(2) . .
C4 P2 C41 C46 40.9(2) . .
Rh P2 C41 C46 -78.7(2) . .
C31 P2 C41 C42 -37.2(2) . .
C4 P2 C41 C42 -145.58(19) . .
Rh P2 C41 C42 94.76(18) . .
C46 C41 C42 C43 -1.2(4) . .
P2 C41 C42 C43 -175.0(2) . .
C41 C42 C43 C44 -0.2(4) . .
C42 C43 C44 C45 0.8(5) . .
C43 C44 C45 C46 0.1(5) . .
C44 C45 C46 C41 -1.6(5) . .
C42 C41 C46 C45 2.1(4) . .
P2 C41 C46 C45 175.7(2) . .
C61 P3 C51 C52 118.21(19) . .
C5 P3 C51 C52 11.7(2) . .
Ir P3 C51 C52 -113.58(17) . .
C61 P3 C51 C56 -64.32(18) . .
C5 P3 C51 C56 -170.79(16) . .
Ir P3 C51 C56 63.90(17) . .
C56 C51 C52 C53 -0.1(3) . .
P3 C51 C52 C53 177.4(2) . .
C51 C52 C53 C54 1.6(4) . .
C52 C53 C54 C55 -1.6(4) . .
C53 C54 C55 C56 0.1(4) . .
C54 C55 C56 C51 1.4(4) . .
C52 C51 C56 C55 -1.4(3) . .
P3 C51 C56 C55 -179.03(18) . .
C51 P3 C61 C66 -9.39(19) . .
C5 P3 C61 C66 99.16(18) . .
Ir P3 C61 C66 -136.07(15) . .
C51 P3 C61 C62 170.23(15) . .
C5 P3 C61 C62 -81.22(17) . .
Ir P3 C61 C62 43.55(17) . .
C66 C61 C62 C63 1.3(3) . .
P3 C61 C62 C63 -178.30(16) . .
C61 C62 C63 C64 0.4(3) . .
C62 C63 C64 C65 -1.7(3) . .
C63 C64 C65 C66 1.2(4) . .
C64 C65 C66 C61 0.5(3) . .
C62 C61 C66 C65 -1.8(3) . .
P3 C61 C66 C65 177.83(17) . .
C81 P4 C71 C72 -58.7(2) . .
C5 P4 C71 C72 44.4(2) . .
C81 P4 C71 C76 119.96(19) . .
C5 P4 C71 C76 -136.96(18) . .
C76 C71 C72 C73 -0.1(4) . .
P4 C71 C72 C73 178.5(2) . .
C71 C72 C73 C74 -0.8(5) . .
C72 C73 C74 C75 1.0(5) . .
C73 C74 C75 C76 -0.2(5) . .
C72 C71 C76 C75 0.9(4) . .
P4 C71 C76 C75 -177.8(2) . .
C74 C75 C76 C71 -0.7(5) . .
C71 P4 C81 C86 -93.19(19) . .
C5 P4 C81 C86 163.94(18) . .
C71 P4 C81 C82 83.4(2) . .
C5 P4 C81 C82 -19.5(2) . .
C86 C81 C82 C83 0.2(4) . .
P4 C81 C82 C83 -176.3(2) . .
C81 C82 C83 C84 0.2(4) . .
C82 C83 C84 C85 -0.2(5) . .
C83 C84 C85 C86 -0.2(5) . .
C84 C85 C86 C81 0.7(4) . .
C82 C81 C86 C85 -0.7(4) . .
P4 C81 C86 C85 176.2(2) . .
C101 Ge1 C91 C92 175.38(18) . .
Ir Ge1 C91 C92 32.3(2) . .
Rh Ge1 C91 C92 -54.71(19) . .
C101 Ge1 C91 C96 -4.1(2) . .
Ir Ge1 C91 C96 -147.15(15) . .
Rh Ge1 C91 C96 125.79(16) . .
C96 C91 C92 C93 -0.8(3) . .
Ge1 C91 C92 C93 179.73(18) . .
C91 C92 C93 C94 0.6(4) . .
C92 C93 C94 C95 -0.3(4) . .
C93 C94 C95 C96 0.2(4) . .
C94 C95 C96 C91 -0.4(4) . .
C92 C91 C96 C95 0.7(3) . .
Ge1 C91 C96 C95 -179.83(19) . .
C91 Ge1 C101 C102 -96.8(2) . .
Ir Ge1 C101 C102 47.0(2) . .
Rh Ge1 C101 C102 128.78(19) . .
C91 Ge1 C101 C106 85.4(2) . .
Ir Ge1 C101 C106 -130.78(18) . .
Rh Ge1 C101 C106 -49.0(2) . .
C106 C101 C102 C103 -0.9(4) . .
Ge1 C101 C102 C103 -178.7(2) . .
C101 C102 C103 C104 0.0(5) . .
C102 C103 C104 C105 1.2(5) . .
C103 C104 C105 C106 -1.5(5) . .
C102 C101 C106 C105 0.6(4) . .
Ge1 C101 C106 C105 178.5(2) . .
C104 C105 C106 C101 0.6(4) . .
C121 Ge2 C111 C116 -98.0(2) . .
Rh Ge2 C111 C116 132.33(18) . .
C121 Ge2 C111 C112 84.1(2) . .
Rh Ge2 C111 C112 -45.5(2) . .
C116 C111 C112 C113 -0.2(4) . .
Ge2 C111 C112 C113 177.6(2) . .
C111 C112 C113 C114 -0.7(4) . .
C112 C113 C114 C115 0.9(5) . .
C113 C114 C115 C116 -0.1(5) . .
C114 C115 C116 C111 -0.8(5) . .
C112 C111 C116 C115 1.0(4) . .
Ge2 C111 C116 C115 -177.0(3) . .
C111 Ge2 C121 C122 -26.5(2) . .
Rh Ge2 C121 C122 103.81(19) . .
C111 Ge2 C121 C126 156.52(18) . .
Rh Ge2 C121 C126 -73.17(19) . .
C126 C121 C122 C123 0.9(4) . .
Ge2 C121 C122 C123 -176.1(2) . .
C121 C122 C123 C124 -1.2(5) . .
C122 C123 C124 C125 0.3(5) . .
C123 C124 C125 C126 0.9(5) . .
C124 C125 C126 C121 -1.2(4) . .
C122 C121 C126 C125 0.3(4) . .
Ge2 C121 C126 C125 177.4(2) . .
F10S C11S C12S C13S 177.4(6) . .
C16S C11S C12S C13S 0.0 . .
C11S C12S C13S C14S 0.0 . .
C12S C13S C14S C15S 0.0 . .
C13S C14S C15S C16S 0.0 . .
C14S C15S C16S C11S 0.0 . .
F10S C11S C16S C15S -177.4(6) . .
C12S C11S C16S C15S 0.0 . .
F20S C21S C22S C23S -166.5(14) . .
C26S C21S C22S C23S 0.0 . .
C21S C22S C23S C24S 0.0 . .
C22S C23S C24S C25S 0.0 . .
C23S C24S C25S C26S 0.0 . .
C24S C25S C26S C21S 0.0 . .
F20S C21S C26S C25S 166.6(14) . .
C22S C21S C26S C25S 0.0 . .
C33S C31S C32S C33S 2.8(9) 2_566 .
F30S C31S C32S C33S -167.7(10) . .
C33S C31S C32S F31S -171.0(10) 2_566 .
F31S C32S C33S C31S 170.6(11) . 2_566
C31S C32S C33S C31S -2.8(9) . 2_566
